data_7203937
loop_
_publ_author_name
'Blake, Alexander J.'
'Cooke, Paul A.'
'Kendall, Jackie D.'
'Simpkins, Nigel S.'
'Westaway, Susan M.'

_publ_section_title
;
 Concerning the synthesis and enantioselective rearrangements of
 episulfoxides
;
_journal_issue 2
_journal_name_full 'Journal of the Chemical Society, Perkin Transactions 1'
_journal_page_first 153
_journal_paper_doi 10.1039/a908391j
_journal_year 2000
_chemical_formula_moiety 'C12 H14 O3 S2'
_chemical_formula_sum 'C12 H14 O3 S2'
_chemical_formula_weight 270.35
_chemical_name_systematic
; 
 ? 
;
_space_group_IT_number 14
_symmetry_cell_setting monoclinic
_symmetry_space_group_name_Hall '-P 2yn'
_symmetry_space_group_name_H-M 'P 1 21/n 1'
_atom_sites_solution_hydrogens 'introduced at calculated positions'
_atom_sites_solution_primary direct
_audit_creation_method SHELXL
_cell_angle_alpha 90.00
_cell_angle_beta 96.581(14)
_cell_angle_gamma 90.00
_cell_formula_units_Z 4
_cell_length_a 6.2928(9)
_cell_length_b 19.505(3)
_cell_length_c 10.367(2)
_cell_measurement_reflns_used 47
_cell_measurement_temperature 298(2)
_cell_measurement_theta_max 15
_cell_measurement_theta_min 13
_cell_volume 1264.1(4)
_computing_cell_refinement STADI4
_computing_data_collection 'STADI4 (Stoe & Cie, 1995a)'
_computing_data_reduction 'X-RED (Stoe & Cie, 1995b)'
_computing_molecular_graphics 'SHELXTL/PC (Sheldrick, 1994)'
_computing_publication_material SHELXL-96
_computing_structure_refinement 'SHELXL-96 (Sheldrick, 1996)'
_computing_structure_solution 'SHELXS-96 (Sheldrick, 1990)'
_diffrn_ambient_temperature 298(2)
_diffrn_measurement_device 'Stoe Stadi-4 four-circle'
_diffrn_measurement_method omega/2-theta
_diffrn_radiation_monochromator graphite
_diffrn_radiation_source 'fine-focus sealed tube'
_diffrn_radiation_type MoK\a
_diffrn_radiation_wavelength 0.71073
_diffrn_reflns_av_R_equivalents 0.059
_diffrn_reflns_av_sigmaI/netI 0.025
_diffrn_reflns_limit_h_max 7
_diffrn_reflns_limit_h_min -7
_diffrn_reflns_limit_k_max 23
_diffrn_reflns_limit_k_min 0
_diffrn_reflns_limit_l_max 12
_diffrn_reflns_limit_l_min -11
_diffrn_reflns_number 3370
_diffrn_reflns_theta_max 25.02
_diffrn_reflns_theta_min 2.88
_diffrn_standards_decay_% 'variation +/-5'
_diffrn_standards_interval_time 60
_diffrn_standards_number 3
_exptl_absorpt_coefficient_mu 0.414
_exptl_absorpt_correction_T_max 0.850
_exptl_absorpt_correction_T_min 0.751
_exptl_absorpt_correction_type psi-scan
_exptl_crystal_colour colourless
_exptl_crystal_density_diffrn 1.421
_exptl_crystal_density_meas ?
_exptl_crystal_description 'plate cut from larger crystal'
_exptl_crystal_F_000 568
_exptl_crystal_size_max 0.92
_exptl_crystal_size_mid 0.50
_exptl_crystal_size_min 0.15
_refine_diff_density_max 0.30
_refine_diff_density_min -0.21
_refine_diff_density_rms 0.05
_refine_ls_extinction_method none
_refine_ls_goodness_of_fit_all 1.160
_refine_ls_goodness_of_fit_obs 1.148
_refine_ls_hydrogen_treatment 'riding model'
_refine_ls_matrix_type full
_refine_ls_number_parameters 154
_refine_ls_number_reflns 2221
_refine_ls_number_restraints 0
_refine_ls_restrained_S_all 1.160
_refine_ls_restrained_S_obs 1.148
_refine_ls_R_factor_all 0.0625
_refine_ls_R_factor_obs 0.0447
_refine_ls_shift/esd_max 0.001
_refine_ls_shift/esd_mean 0.000
_refine_ls_structure_factor_coef Fsqd
_refine_ls_weighting_details 'w=1/[\s^2^(Fo^2^)+(0.035P)^2^+0.85P] where P=(Fo^2^+2Fc^2^)/3'
_refine_ls_weighting_scheme calc
_refine_ls_wR_factor_all 0.1104
_refine_ls_wR_factor_obs 0.0969
_reflns_number_observed 1779
_reflns_number_total 2221
_reflns_observed_criterion >2sigma(I)
_cod_data_source_file a908391j.txt
_cod_data_source_block (3)
_cod_depositor_comments
;
The following automatic conversions were performed:
'_geom_angle_publ_flag' value 'Yes' changed to 'yes' according to
'/home/saulius/struct/CIF-dictionaries/cif_core.dic' dictionary named
'cif_core.dic' version 2.4.1 from 2010-06-29 (25
times).

'_geom_bond_publ_flag' value 'Yes' changed to 'yes' according to
'/home/saulius/struct/CIF-dictionaries/cif_core.dic' dictionary named
'cif_core.dic' version 2.4.1 from 2010-06-29 (13
times).

'_geom_torsion_publ_flag' value 'Yes' changed to 'yes' according
to '/home/saulius/struct/CIF-dictionaries/cif_core.dic' dictionary named
'cif_core.dic' version 2.4.1 from 2010-06-29 (36 times).

Automatic conversion script
Id: cif_fix_enum 1527 2010-12-29 10:47:43Z saulius 

The following automatic conversions were performed:

'_exptl_absorpt_correction_type' tag value 'psi-scans' was replaced
with 'psi-scan' value.

Automatic conversion script
Id: cif_fix_values 1646 2011-03-28 12:23:43Z adriana 

The following automatic conversions were performed:

'_refine_ls_weighting_scheme' value 'calc
w=1/[\s^2^(Fo^2^)+(0.035P)^2^+0.85P] where P=(Fo^2^+2Fc^2^)/3' was
changed to 'calc'. New tag '_refine_ls_weighting_details' was
created. The value of the new tag was set to
'w=1/[\s^2^(Fo^2^)+(0.035P)^2^+0.85P] where P=(Fo^2^+2Fc^2^)/3'.

Automatic conversion script
Id: cif_fix_values 3143 2015-03-26 13:38:13Z robertas 
;
_cod_original_sg_symbol_H-M P2(1)/n
_cod_database_code 7203937

loop_
_symmetry_equiv_pos_as_xyz
'x, y, z'
'-x+1/2, y+1/2, -z+1/2'
'-x, -y, -z'
'x-1/2, -y-1/2, z-1/2'

loop_
_atom_site_aniso_label
_atom_site_aniso_U_11
_atom_site_aniso_U_22
_atom_site_aniso_U_33
_atom_site_aniso_U_23
_atom_site_aniso_U_13
_atom_site_aniso_U_12
C1 0.0606(19) 0.0430(17) 0.0397(16) -0.0044(13) 0.0034(14) -0.0082(14)
C2 0.0546(17) 0.0397(15) 0.0300(14) -0.0005(11) 0.0050(12) -0.0029(13)
C3 0.0421(15) 0.0419(15) 0.0379(15) -0.0016(12) 0.0080(12) -0.0025(12)
C3M 0.0431(18) 0.067(2) 0.092(3) -0.007(2) 0.0119(17) -0.0094(16)
C4 0.076(2) 0.0463(17) 0.0394(16) 0.0046(14) 0.0175(15) 0.0000(16)
C5 0.0591(19) 0.0425(16) 0.0559(19) 0.0053(14) 0.0164(15) -0.0066(14)
S6 0.0620(5) 0.0433(5) 0.0740(6) 0.0014(4) 0.0206(4) -0.0012(4)
O 0.105(2) 0.0416(13) 0.110(2) -0.0061(13) 0.0495(17) 0.0026(13)
S1 0.0527(4) 0.0455(4) 0.0322(4) -0.0048(3) 0.0007(3) 0.0025(3)
O1 0.0521(13) 0.0570(14) 0.0638(14) -0.0098(11) -0.0184(10) -0.0009(10)
O2 0.106(2) 0.0687(16) 0.0394(12) -0.0071(11) 0.0231(12) 0.0131(14)
C1P 0.0520(17) 0.0390(15) 0.0422(16) -0.0060(12) 0.0001(13) -0.0044(13)
C2P 0.062(2) 0.0535(19) 0.064(2) 0.0056(17) 0.0121(17) -0.0050(16)
C3P 0.113(4) 0.067(3) 0.067(2) 0.015(2) 0.017(2) -0.020(2)
C4P 0.132(4) 0.051(2) 0.074(3) 0.014(2) -0.016(3) 0.006(3)
C5P 0.091(3) 0.062(2) 0.095(3) 0.001(2) -0.010(3) 0.027(2)
C6P 0.068(2) 0.056(2) 0.070(2) 0.0012(18) 0.0109(18) 0.0159(17)

loop_
_atom_site_label
_atom_site_type_symbol
_atom_site_fract_x
_atom_site_fract_y
_atom_site_fract_z
_atom_site_U_iso_or_equiv
_atom_site_thermal_displace_type
_atom_site_occupancy
_atom_site_calc_flag
_atom_site_refinement_flags
_atom_site_disorder_group
C1 C 0.0095(5) 0.64432(15) 0.3885(3) 0.0480(7) Uani 1 d . .
H1A H -0.0811 0.6237 0.3156 0.058 Uiso 1 calc R .
C2 C 0.0220(5) 0.72226(14) 0.3955(3) 0.0414(6) Uani 1 d . .
H2A H -0.0557 0.7432 0.3193 0.050 Uiso 1 calc R .
H2B H 0.1692 0.7380 0.4040 0.050 Uiso 1 calc R .
C3 C -0.0848(4) 0.73832(14) 0.5187(3) 0.0404(6) Uani 1 d . .
C3M C -0.3290(5) 0.73875(19) 0.4898(4) 0.0668(10) Uani 1 d . .
H3MA H -0.3764 0.6958 0.4515 0.100 Uiso 1 calc R .
H3MB H -0.3722 0.7754 0.4307 0.100 Uiso 1 calc R .
H3MC H -0.3915 0.7454 0.5691 0.100 Uiso 1 calc R .
C4 C -0.0072(6) 0.67911(15) 0.6115(3) 0.0532(8) Uani 1 d . .
H4A H 0.1359 0.6878 0.6538 0.064 Uiso 1 calc R .
H4B H -0.1031 0.6724 0.6773 0.064 Uiso 1 calc R .
C5 C -0.0101(5) 0.61782(15) 0.5217(3) 0.0518(8) Uani 1 d . .
H5A H -0.1125 0.5809 0.5316 0.062 Uiso 1 calc R .
S6 S 0.23939(14) 0.59674(4) 0.45844(9) 0.0588(3) Uani 1 d . .
O O 0.2300(4) 0.52526(12) 0.4073(3) 0.0824(9) Uani 1 d . .
S1 S 0.00671(12) 0.81869(4) 0.59076(7) 0.0438(2) Uani 1 d . .
O1 O 0.2365(3) 0.81781(11) 0.6078(2) 0.0596(6) Uani 1 d . .
O2 O -0.1045(4) 0.82989(12) 0.7020(2) 0.0704(7) Uani 1 d . .
C1P C -0.0757(5) 0.88138(14) 0.4727(3) 0.0448(7) Uani 1 d . .
C2P C 0.0604(6) 0.89945(17) 0.3836(3) 0.0596(8) Uani 1 d . .
H2P H 0.1948 0.8793 0.3865 0.072 Uiso 1 calc R .
C3P C -0.0042(8) 0.9479(2) 0.2896(4) 0.0818(12) Uani 1 d . .
H3P H 0.0870 0.9608 0.2293 0.098 Uiso 1 calc R .
C4P C -0.2030(9) 0.9765(2) 0.2859(4) 0.0879(14) Uani 1 d . .
H4P H -0.2462 1.0088 0.2222 0.106 Uiso 1 calc R .
C5P C -0.3380(8) 0.9592(2) 0.3728(5) 0.0845(12) Uani 1 d . .
H5P H -0.4728 0.9792 0.3680 0.101 Uiso 1 calc R .
C6P C -0.2762(6) 0.91127(18) 0.4697(4) 0.0645(9) Uani 1 d . .
H6P H -0.3672 0.8996 0.5309 0.077 Uiso 1 calc R .

loop_
_atom_type_symbol
_atom_type_description
_atom_type_scat_dispersion_real
_atom_type_scat_dispersion_imag
_atom_type_scat_source
C C 0.0033 0.0016 'International Tables Vol C Tables 4.2.6.8 and 6.1.1.4'
H H 0.0000 0.0000 'International Tables Vol C Tables 4.2.6.8 and 6.1.1.4'
O O 0.0106 0.0060 'International Tables Vol C Tables 4.2.6.8 and 6.1.1.4'
S S 0.1246 0.1234 'International Tables Vol C Tables 4.2.6.8 and 6.1.1.4'

loop_
_geom_angle_atom_site_label_1
_geom_angle_atom_site_label_2
_geom_angle_atom_site_label_3
_geom_angle
_geom_angle_site_symmetry_1
_geom_angle_site_symmetry_3
_geom_angle_publ_flag
C5 C1 C2 108.1(2) . . yes
C5 C1 S6 66.22(17) . . yes
C2 C1 S6 117.4(2) . . yes
C1 C2 C3 102.5(2) . . yes
C3M C3 C2 111.2(2) . . yes
C3M C3 C4 111.4(3) . . yes
C2 C3 C4 103.1(2) . . yes
C3M C3 S1 110.0(2) . . yes
C2 C3 S1 111.78(19) . . yes
C4 C3 S1 109.19(19) . . yes
C5 C4 C3 103.1(2) . . yes
C1 C5 C4 107.4(2) . . yes
C1 C5 S6 65.04(17) . . yes
C4 C5 S6 116.8(2) . . yes
O S6 C1 110.00(16) . . yes
O S6 C5 109.84(15) . . yes
C1 S6 C5 48.75(13) . . yes
O2 S1 O1 118.71(15) . . yes
O2 S1 C1P 108.72(14) . . yes
O1 S1 C1P 107.76(14) . . yes
O2 S1 C3 107.68(14) . . yes
O1 S1 C3 108.05(13) . . yes
C1P S1 C3 105.11(13) . . yes
C2P C1P C6P 120.8(3) . . ?
C2P C1P S1 119.2(2) . . yes
C6P C1P S1 120.0(2) . . yes
C1P C2P C3P 119.5(4) . . ?
C4P C3P C2P 119.5(4) . . ?
C5P C4P C3P 121.5(4) . . ?
C4P C5P C6P 120.3(4) . . ?
C1P C6P C5P 118.4(4) . . ?

loop_
_geom_bond_atom_site_label_1
_geom_bond_atom_site_label_2
_geom_bond_distance
_geom_bond_site_symmetry_2
_geom_bond_publ_flag
C1 C2 1.524(4) . yes
C2 C3 1.543(4) . yes
C3 C4 1.546(4) . yes
C4 C5 1.515(4) . yes
C5 C1 1.492(4) . yes
C1 S6 1.800(3) . yes
C5 S6 1.817(3) . yes
S6 O 1.490(2) . yes
C3 C3M 1.532(4) . yes
C3 S1 1.802(3) . yes
S1 O2 1.433(2) . yes
S1 O1 1.437(2) . yes
S1 C1P 1.766(3) . yes
C1P C2P 1.375(4) . ?
C1P C6P 1.387(4) . ?
C2P C3P 1.384(5) . ?
C3P C4P 1.367(6) . ?
C4P C5P 1.350(6) . ?
C5P C6P 1.394(5) . ?

loop_
_geom_torsion_atom_site_label_1
_geom_torsion_atom_site_label_2
_geom_torsion_atom_site_label_3
_geom_torsion_atom_site_label_4
_geom_torsion
_geom_torsion_site_symmetry_1
_geom_torsion_site_symmetry_2
_geom_torsion_site_symmetry_3
_geom_torsion_site_symmetry_4
_geom_torsion_publ_flag
C5 C1 C2 C3 -23.1(3) . . . . yes
S6 C1 C2 C3 -95.1(2) . . . . yes
C1 C2 C3 C3M -82.0(3) . . . . yes
C1 C2 C3 C4 37.5(3) . . . . yes
C1 C2 C3 S1 154.7(2) . . . . yes
C3M C3 C4 C5 81.1(3) . . . . yes
C2 C3 C4 C5 -38.2(3) . . . . yes
S1 C3 C4 C5 -157.2(2) . . . . yes
C2 C1 C5 C4 -0.7(3) . . . . yes
S6 C1 C5 C4 112.0(2) . . . . yes
C2 C1 C5 S6 -112.7(2) . . . . yes
C3 C4 C5 C1 24.1(3) . . . . yes
C3 C4 C5 S6 94.4(3) . . . . yes
C5 C1 S6 O 99.28(19) . . . . yes
C2 C1 S6 O -161.8(2) . . . . yes
C2 C1 S6 C5 98.9(3) . . . . yes
C1 C5 S6 O -99.6(2) . . . . yes
C4 C5 S6 O 162.6(2) . . . . yes
C4 C5 S6 C1 -97.7(3) . . . . yes
C3M C3 S1 O2 54.6(2) . . . . yes
C2 C3 S1 O2 178.6(2) . . . . yes
C4 C3 S1 O2 -67.9(2) . . . . yes
C3M C3 S1 O1 -176.1(2) . . . . yes
C2 C3 S1 O1 -52.0(2) . . . . yes
C4 C3 S1 O1 61.5(2) . . . . yes
C3M C3 S1 C1P -61.2(2) . . . . yes
C2 C3 S1 C1P 62.8(2) . . . . yes
C4 C3 S1 C1P 176.3(2) . . . . yes
O2 S1 C1P C2P 154.1(3) . . . . yes
O1 S1 C1P C2P 24.3(3) . . . . yes
C3 S1 C1P C2P -90.8(3) . . . . yes
O2 S1 C1P C6P -26.5(3) . . . . yes
O1 S1 C1P C6P -156.4(3) . . . . yes
C3 S1 C1P C6P 88.6(3) . . . . yes
C6P C1P C2P C3P -0.3(5) . . . . ?
S1 C1P C2P C3P 179.1(3) . . . . yes
C1P C2P C3P C4P -0.5(6) . . . . ?
C2P C3P C4P C5P 0.5(7) . . . . ?
C3P C4P C5P C6P 0.4(7) . . . . ?
C2P C1P C6P C5P 1.2(5) . . . . ?
S1 C1P C6P C5P -178.2(3) . . . . yes
C4P C5P C6P C1P -1.2(6) . . . . ?
